data_4315357
loop_
_publ_author_name
'Xiao-Li Zhao'
'Thomas C. W. Mak'

_publ_section_title
;
 New Polyoxometalate Species Stabilized in Coordination Networks
 Constructed with the Multinuclear Silver(I) Ethynediide Aggregate C2@Agn
 (n= 6 and 7)
;
_journal_name_full 'Inorganic Chemistry'
_journal_page_first 3676
_journal_page_last 3678
_journal_paper_doi 10.1021/ic901697f
_journal_volume 49
_journal_year 2010
_chemical_formula_sum 'C8 Ag12 O12 V4'
_space_group_IT_number 9
_symmetry_cell_setting monoclinic
_symmetry_Int_Tables_number 9
_symmetry_space_group_name_Hall 'C -2yc'
_symmetry_space_group_name_H-M 'C 1 c 1'
_cell_angle_alpha 90.00
_cell_angle_beta 98.562(2)
_cell_angle_gamma 90.00
_cell_formula_units_Z 4
_cell_length_a 7.7620(10)
_cell_length_b 14.5949(19)
_cell_length_c 19.827(3)
_cell_volume 2221.1(5)
_cod_data_source_file ic901697f_si_002.cif
_cod_data_source_block compound1
_cod_original_cell_volume 2221.08
_cod_original_sg_symbol_H-M 'C c'
_cod_database_code 4315357

loop_
_symmetry_equiv_pos_site_id
_symmetry_equiv_pos_as_xyz
1 x,y,z
2 x,-y,1/2+z
3 1/2+x,1/2+y,z
4 1/2+x,1/2-y,1/2+z

loop_
_atom_site_label
_atom_site_type_symbol
_atom_site_fract_x
_atom_site_fract_y
_atom_site_fract_z
Ag1 Ag 0.53608(15) 0.47504(8) 0.84795(6)
Ag2 Ag 0.7744(2) 0.49212(12) 0.98794(8)
Ag3 Ag 1.01456(17) 0.34806(6) 0.98076(7)
Ag4 Ag 1.05062(15) 0.50328(8) 0.85046(6)
Ag5 Ag 0.73698(14) 0.39264(7) 0.73468(6)
Ag6 Ag 0.49197(15) 0.52557(9) 0.62517(6)
Ag7 Ag 0.1409(4) 0.75208(17) 0.63813(15)
Ag7' Ag 0.2183(7) 0.7545(3) 0.6325(3)
Ag8 Ag -0.04687(15) 0.53676(9) 0.62253(6)
Ag9 Ag 0.27308(16) 0.60350(7) 0.73768(6)
Ag10 Ag 0.3609(2) 0.74536(7) 0.83329(8)
Ag11 Ag 0.50988(18) 0.62091(7) 0.99574(7)
Ag12 Ag 0.2853(2) 0.47241(10) 0.98177(7)
C1 C 0.8167(18) 0.3898(8) 0.8452(7)
C2 C 0.822(2) 0.4261(12) 0.8986(8)
C3 C 0.7225(19) 0.4463(9) 0.5781(7)
C4 C 0.6931(19) 0.3975(9) 0.6248(8)
C5 C 0.2349(18) 0.6055(8) 0.6300(7)
C6 C 0.2094(18) 0.5916(11) 0.5684(8)
C7 C 0.316(2) 0.5970(9) 0.8462(8)
C8 C 0.333(2) 0.5602(10) 0.9024(8)
V1 V 1.1597(3) 0.72439(15) 1.05542(13)
V2 V 0.8651(3) 0.72633(15) 0.91566(12)
V3 V 0.7659(3) 0.66063(14) 0.75625(11)
V4 V 0.6963(3) 0.86588(14) 0.71368(11)
O1 O 1.0937(17) 0.8214(8) 1.0794(7)
O2 O 1.3545(16) 0.7403(7) 1.0322(7)
O3 O 1.1780(17) 0.6429(8) 1.1232(5)
O4 O 1.005(2) 0.6786(7) 0.9859(7)
O5 O 0.9187(18) 0.8311(7) 0.9039(7)
O6 O 0.6620(17) 0.7257(8) 0.9320(7)
O7 O 0.8811(15) 0.6569(7) 0.8411(5)
O8 O 0.6417(13) 0.5680(6) 0.7418(5)
O9 O 0.9026(13) 0.6664(7) 0.7017(5)
O10 O 0.6286(13) 0.7613(6) 0.7490(5)
O11 O 0.5679(14) 0.9515(6) 0.7330(5)
O12 O 0.9008(15) 0.8903(7) 0.7461(6)
Ag1 Ag 1.03608(15) 0.97504(8) 0.84795(6)
Ag2 Ag -0.2256(2) 0.50788(12) 0.48794(8)
Ag2 Ag 0.7744(2) 0.50788(12) 0.48794(8)
Ag3 Ag 0.01456(17) 0.34806(6) 0.98076(7)
Ag3 Ag 0.01456(17) 0.65194(6) 0.48076(7)
Ag3 Ag 0.51456(17) 0.84806(6) 0.98076(7)
Ag3 Ag 1.51456(17) 0.84806(6) 0.98076(7)
Ag4 Ag 0.05062(15) 0.50328(8) 0.85046(6)
Ag4 Ag 0.55062(15) 1.00328(8) 0.85046(6)
Ag5 Ag 0.23698(14) 0.89264(7) 0.73468(6)
Ag5 Ag 1.23698(14) 0.89264(7) 0.73468(6)
Ag6 Ag 0.49197(15) 0.47443(9) 1.12517(6)
Ag6 Ag 0.99197(15) 0.97443(9) 1.12517(6)
Ag7 Ag 1.1409(4) 0.75208(17) 0.63813(15)
Ag7 Ag 0.6409(4) 0.25208(17) 0.63813(15)
Ag7' Ag 0.7183(7) 0.2545(3) 0.6325(3)
Ag8 Ag 0.95313(15) 0.53676(9) 0.62253(6)
Ag8 Ag 0.95313(15) 0.46324(9) 1.12253(6)
Ag8 Ag 0.45313(15) 1.03676(9) 0.62253(6)
Ag10 Ag 0.8609(2) 0.24536(7) 0.83329(8)
Ag11 Ag 1.50988(18) 0.62091(7) 0.99574(7)
Ag11 Ag 0.50988(18) 0.37909(7) 0.49574(7)
Ag12 Ag 1.2853(2) 0.47241(10) 0.98177(7)
Ag12 Ag 0.2853(2) 0.52759(10) 0.48177(7)
C1 C 0.3167(18) 0.8898(8) 0.8452(7)
C3 C -0.2775(19) 0.4463(9) 0.5781(7)
C3 C 0.7225(19) 0.5537(9) 1.0781(7)
C4 C 0.1931(19) 0.8975(9) 0.6248(8)
C6 C 0.2094(18) 0.4084(11) 1.0684(8)
C6 C 1.2094(18) 0.4084(11) 1.0684(8)
C7 C 1.316(2) 0.5970(9) 0.8462(8)
C8 C 1.333(2) 0.5602(10) 0.9024(8)
V4 V 1.1963(3) 0.63412(14) 1.21368(11)
O1 O 0.5937(17) 0.6786(8) 0.5794(7)
O2 O 0.3545(16) 0.7403(7) 1.0322(7)
O2 O 0.8545(16) 0.2403(7) 1.0322(7)
O3 O 0.6780(17) 0.8571(8) 0.6232(5)
O5 O 0.4187(18) 0.3311(7) 0.9039(7)
O6 O 1.1620(17) 0.2257(8) 0.9320(7)
O9 O -0.0974(13) 0.6664(7) 0.7017(5)
O11 O 0.0679(14) 0.4515(6) 0.7330(5)
O11 O 1.0679(14) 0.4515(6) 0.7330(5)
O12 O 0.4008(15) 0.3903(7) 0.7461(6)
